data_1553701
loop_
_publ_author_name
'Hashikawa, Yoshifumi'
'Yasui, Hidefumi'
'Kurotobi, Kei'
'Murata, Yasujiro'

_publ_section_title
;
 Synthesis and properties of open-cage fullerene C60 derivatives: impact
 of the extended \p-conjugation
;
_journal_issue 2
_journal_name_full 'Materials Chemistry Frontiers'
_journal_page_first 206
_journal_paper_doi 10.1039/C7QM00449D
_journal_volume 2
_journal_year 2018
_chemical_formula_sum 'C39 H50 N2 O S4'
_chemical_formula_weight 691.05
_space_group_IT_number 2
_space_group_name_Hall '-P 1'
_space_group_name_H-M_alt 'P -1'
_symmetry_cell_setting triclinic
_symmetry_space_group_name_H-M 'P -1'
_atom_sites_solution_hydrogens geom
_atom_sites_solution_primary direct
_atom_sites_solution_secondary difmap
_audit_creation_method SHELXL-97
_audit_update_record
;
2017-09-28 deposited with the CCDC.
2017-11-01 downloaded from the CCDC.
;
_cell_angle_alpha 108.820(4)
_cell_angle_beta 99.259(5)
_cell_angle_gamma 95.596(3)
_cell_formula_units_Z 2
_cell_length_a 7.622(3)
_cell_length_b 14.074(5)
_cell_length_c 18.644(7)
_cell_measurement_reflns_used 6371
_cell_measurement_temperature 100(2)
_cell_measurement_theta_max 25.02
_cell_measurement_theta_min 1.18
_cell_volume 1844.3(12)
_computing_structure_refinement 'SHELXL-97 (Sheldrick, 1997)'
_computing_structure_solution 'SHELXS-97 (Sheldrick, 1990)'
_diffrn_ambient_temperature 100(2)
_diffrn_measured_fraction_theta_full 0.981
_diffrn_measured_fraction_theta_max 0.981
_diffrn_measurement_device_type 'Bruker Smart APEX II'
_diffrn_radiation_monochromator graphite
_diffrn_radiation_source 'fine-focus sealed tube'
_diffrn_radiation_type MoK\a
_diffrn_radiation_wavelength 0.71073
_diffrn_reflns_av_R_equivalents 0.0222
_diffrn_reflns_av_sigmaI/netI 0.0389
_diffrn_reflns_limit_h_max 9
_diffrn_reflns_limit_h_min -8
_diffrn_reflns_limit_k_max 16
_diffrn_reflns_limit_k_min -15
_diffrn_reflns_limit_l_max 14
_diffrn_reflns_limit_l_min -22
_diffrn_reflns_number 8919
_diffrn_reflns_theta_full 25.02
_diffrn_reflns_theta_max 25.02
_diffrn_reflns_theta_min 1.18
_exptl_absorpt_coefficient_mu 0.291
_exptl_absorpt_correction_T_max 0.9523
_exptl_absorpt_correction_T_min 0.7966
_exptl_absorpt_correction_type empirical
_exptl_absorpt_process_details SADABS
_exptl_crystal_colour yellow
_exptl_crystal_density_diffrn 1.244
_exptl_crystal_density_method 'not measured'
_exptl_crystal_description block
_exptl_crystal_F_000 740
_exptl_crystal_size_max 0.82
_exptl_crystal_size_mid 0.28
_exptl_crystal_size_min 0.17
_refine_diff_density_max 0.302
_refine_diff_density_min -0.419
_refine_diff_density_rms 0.063
_refine_ls_extinction_method none
_refine_ls_goodness_of_fit_ref 1.099
_refine_ls_hydrogen_treatment constr
_refine_ls_matrix_type full
_refine_ls_number_parameters 466
_refine_ls_number_reflns 6371
_refine_ls_number_restraints 6
_refine_ls_restrained_S_all 7.964
_refine_ls_R_factor_all 0.0411
_refine_ls_R_factor_gt 0.0350
_refine_ls_shift/su_max 0.000
_refine_ls_shift/su_mean 0.000
_refine_ls_structure_factor_coef Fsqd
_refine_ls_weighting_details 'calc w=1/[\s^2^(Fo^2^)+(0.0528P)^2^+0.5284P] where P=(Fo^2^+2Fc^2^)/3'
_refine_ls_weighting_scheme calc
_refine_ls_wR_factor_gt 0.0926
_refine_ls_wR_factor_ref 0.1025
_reflns_number_gt 5615
_reflns_number_total 6371
_reflns_threshold_expression >2sigma(I)
_cod_data_source_file c7qm00449d2.cif
_cod_data_source_block 1ttpyd
_cod_original_cell_volume 1844.4(12)
_cod_original_sg_symbol_H-M P-1
_cod_database_code 1553701

loop_
_symmetry_equiv_pos_as_xyz
'x, y, z'
'-x, -y, -z'

loop_
_atom_site_label
_atom_site_type_symbol
_atom_site_fract_x
_atom_site_fract_y
_atom_site_fract_z
_atom_site_U_iso_or_equiv
_atom_site_adp_type
_atom_site_occupancy
_atom_site_symmetry_multiplicity
_atom_site_calc_flag
_atom_site_refinement_flags
_atom_site_disorder_assembly
_atom_site_disorder_group
C1 C 0.8006(16) 0.6682(9) 0.8518(7) 0.020(3) Uani 1 1 d D . .
C2 C 0.77(6) 0.762(13) 0.908(6) 0.1(2) Uiso 0.12(2) 1 d PD A 2
H2 H 0.7493 0.8201 0.8964 0.165 Uiso 0.12(2) 1 calc PR A 2
C3 C 0.790(2) 0.7559(12) 0.9884(8) 0.035(3) Uani 1 1 d D . .
H3 H 0.7804 0.8014 1.0373 0.05(5) Uiso 1 1 calc R A 1
C4 C 0.832(2) 0.6616(12) 0.9774(8) 0.036(4) Uani 1 1 d D A .
H46 H 0.8533 0.6331 1.0172 0.05(5) Uiso 1 1 calc R B 1
C5 C 0.841(4) 0.611(2) 0.8999(13) 0.027(6) Uani 0.88(2) 1 d P A 1
H5 H 0.8706 0.5448 0.8819 0.033 Uiso 0.88(2) 1 calc PR A 1
C6 C 0.937(10) -0.157(5) 0.229(4) 0.04(3) Uiso 0.38(2) 1 d P C 2
H6 H 0.9063 -0.1460 0.1809 0.052 Uiso 0.38(2) 1 calc PR C 2
C7 C 0.9455(16) -0.0843(9) 0.2978(7) 0.017(3) Uani 1 1 d . . .
C8 C 0.975(5) -0.139(3) 0.348(2) 0.029(8) Uani 0.62(2) 1 d P C 1
H8 H 0.9800 -0.1095 0.4021 0.034 Uiso 0.62(2) 1 calc PR C 1
C9 C 0.9966(18) -0.2437(10) 0.3111(8) 0.025(3) Uani 1 1 d . . .
H9 H 1.0178 -0.2918 0.3361 0.04(4) Uiso 1 1 calc R C 1
C10 C 0.981(2) -0.2599(10) 0.2352(8) 0.030(3) Uani 1 1 d . C .
H44 H 0.9878 -0.3248 0.1999 0.06(5) Uiso 1 1 calc R D 1
C11 C 0.698(2) 0.1006(10) -0.0753(7) 0.031(3) Uani 1 1 d . . .
H54 H 0.6343 0.0295 -0.0965 0.03(5) Uiso 0.77(5) 1 calc PR E 1
H55 H 0.8195 0.1005 -0.0875 0.03(5) Uiso 0.77(5) 1 calc PR E 1
H56 H 0.5780 0.0583 -0.0994 0.1(2) Uiso 0.23(5) 1 calc PR E 2
H57 H 0.7899 0.0567 -0.0887 0.02(15) Uiso 0.23(5) 1 calc PR E 2
C12 C 0.720(12) 0.188(5) -0.110(3) 0.03(2) Uani 0.23(5) 1 d P E 2
H58 H 0.8295 0.2380 -0.0805 0.032 Uiso 0.23(5) 1 calc PR E 2
H59 H 0.7327 0.1596 -0.1647 0.032 Uiso 0.23(5) 1 calc PR E 2
C13 C 0.557(14) 0.240(6) -0.106(4) 0.04(2) Uani 0.23(5) 1 d P E 2
H60 H 0.5403 0.2637 -0.0517 0.045 Uiso 0.23(5) 1 calc PR E 2
H61 H 0.4492 0.1905 -0.1380 0.045 Uiso 0.23(5) 1 calc PR E 2
C14 C 0.576(3) 0.3328(13) -0.1347(11) 0.048(5) Uani 1 1 d . . .
H69 H 0.6352 0.4037 -0.1174 0.10(8) Uiso 1 1 calc R E 1
H70 H 0.4530 0.3308 -0.1253 0.10(9) Uiso 1 1 calc R E 1
H71 H 0.5719 0.3007 -0.1902 0.07(7) Uiso 1 1 calc R E 1
C15 C 0.594(4) 0.1651(15) -0.1153(10) 0.028(6) Uani 0.77(5) 1 d P E 1
H62 H 0.5827 0.1337 -0.1719 0.033 Uiso 0.77(5) 1 calc PR E 1
H63 H 0.4711 0.1628 -0.1045 0.033 Uiso 0.77(5) 1 calc PR E 1
C16 C 0.681(4) 0.2758(16) -0.0902(12) 0.032(6) Uani 0.77(5) 1 d P E 1
H64 H 0.8059 0.2790 -0.0990 0.038 Uiso 0.77(5) 1 calc PR E 1
H65 H 0.6869 0.3090 -0.0341 0.038 Uiso 0.77(5) 1 calc PR E 1
C17 C 0.428(2) 1.2785(10) 0.5467(8) 0.028(3) Uani 1 1 d . . .
H66 H 0.5137 1.2627 0.5123 0.042 Uiso 1 1 calc R . .
H67 H 0.4283 1.3521 0.5657 0.042 Uiso 1 1 calc R . .
H68 H 0.3069 1.2436 0.5181 0.042 Uiso 1 1 calc R . .
C18 C 0.642(2) 0.5165(11) 0.2814(9) 0.035(3) Uani 1 1 d . . .
H48 H 0.5937 0.4989 0.3220 0.052 Uiso 1 1 calc R . .
H49 H 0.5560 0.5499 0.2569 0.052 Uiso 1 1 calc R . .
H50 H 0.7566 0.5628 0.3044 0.052 Uiso 1 1 calc R . .
C19 C 0.683(2) 0.4263(12) 0.1436(9) 0.036(4) Uani 1 1 d . . .
H51 H 0.7424 0.3706 0.1165 0.054 Uiso 1 1 calc R . .
H52 H 0.7531 0.4915 0.1494 0.054 Uiso 1 1 calc R . .
H53 H 0.5617 0.4196 0.1136 0.054 Uiso 1 1 calc R . .
S1 S 0.8511(4) 0.5204(2) 0.72210(17) 0.0182(9) Uani 1 1 d . . .
S2 S 0.9388(4) 0.0959(2) 0.41206(17) 0.0175(9) Uani 1 1 d . . .
O1 O 0.6848(14) 0.3444(7) 0.2365(6) 0.032(2) Uani 1 1 d . . .
N1 N 0.9186(14) 0.2975(8) 0.5202(6) 0.020(2) Uani 1 1 d . A .
N2 N 0.8986(14) 0.3784(7) 0.5785(6) 0.020(2) Uani 1 1 d . A .
C20 C 0.7471(16) 0.6275(9) 0.6402(7) 0.018(3) Uani 1 1 d . . .
H20 H 0.7147 0.6491 0.5973 0.021 Uiso 1 1 calc R A .
C21 C 0.8666(16) 0.2929(9) 0.4466(7) 0.017(3) Uani 1 1 d . . .
C22 C 0.8753(16) 0.0760(9) 0.2669(7) 0.016(2) Uani 1 1 d . . .
C23 C 0.9187(16) 0.0214(9) 0.3155(7) 0.016(2) Uani 1 1 d . C .
C24 C 0.6420(17) 0.8313(9) 0.6729(7) 0.019(3) Uani 1 1 d . A .
H24 H 0.5333 0.7878 0.6360 0.023 Uiso 1 1 calc R . .
H24A H 0.7430 0.8261 0.6452 0.023 Uiso 1 1 calc R . .
C25 C 0.7936(17) 0.3730(9) 0.4285(7) 0.020(3) Uani 1 1 d . A .
H25 H 0.7603 0.3699 0.3764 0.023 Uiso 1 1 calc R . .
C26 C 0.8255(16) 0.4551(9) 0.5642(7) 0.017(3) Uani 1 1 d D . .
C27 C 0.8558(16) 0.1770(9) 0.3087(7) 0.017(3) Uani 1 1 d . C .
H27 H 0.8259 0.2248 0.2845 0.020 Uiso 1 1 calc R . .
C28 C 0.7934(16) 0.6380(9) 0.7686(7) 0.018(3) Uani 1 1 d . A .
C29 C 0.8485(17) 0.0337(9) 0.1795(7) 0.019(3) Uani 1 1 d . C .
H29 H 0.7556 -0.0280 0.1598 0.022 Uiso 1 1 calc R . .
H29A H 0.9624 0.0128 0.1656 0.022 Uiso 1 1 calc R . .
C30 C 0.7160(19) 0.1397(10) 0.0126(7) 0.024(3) Uani 1 1 d . E .
H30 H 0.8078 0.2019 0.0351 0.028 Uiso 1 1 calc R . .
H30A H 0.5999 0.1589 0.0248 0.028 Uiso 1 1 calc R . .
C31 C 0.7411(16) 0.6873(9) 0.7173(7) 0.018(3) Uani 1 1 d . A .
C32 C 0.8841(16) 0.1992(9) 0.3873(7) 0.017(3) Uani 1 1 d . C .
C33 C 0.6092(17) 0.9414(9) 0.6996(7) 0.020(3) Uani 1 1 d . . .
H33 H 0.5065 0.9464 0.7264 0.024 Uiso 1 1 calc R . .
H33A H 0.7169 0.9848 0.7373 0.024 Uiso 1 1 calc R . .
C34 C 0.7726(17) 0.4551(9) 0.4885(7) 0.020(3) Uani 1 1 d . A .
H34 H 0.7236 0.5106 0.4792 0.024 Uiso 1 1 calc R . .
C35 C 0.7689(18) 0.0633(9) 0.0513(7) 0.021(3) Uani 1 1 d . . .
H35 H 0.6750 0.0021 0.0309 0.025 Uiso 1 1 calc R E .
H35A H 0.8833 0.0422 0.0383 0.025 Uiso 1 1 calc R . .
C36 C 0.7917(17) 0.1077(9) 0.1391(7) 0.020(3) Uani 1 1 d . C .
H36 H 0.6764 0.1277 0.1519 0.023 Uiso 1 1 calc R . .
H36A H 0.8834 0.1699 0.1591 0.023 Uiso 1 1 calc R . .
C37 C 0.8036(16) 0.5361(9) 0.6332(7) 0.018(3) Uani 1 1 d . A .
C38 C 0.6858(17) 0.7916(9) 0.7396(7) 0.020(3) Uani 1 1 d . . .
H38 H 0.7844 0.8404 0.7796 0.023 Uiso 1 1 calc R A .
H38A H 0.5787 0.7894 0.7633 0.023 Uiso 1 1 calc R . .
C39 C 0.5415(17) 1.0923(9) 0.6578(7) 0.020(3) Uani 1 1 d . . .
H39 H 0.4419 1.1003 0.6864 0.024 Uiso 1 1 calc R . .
H39A H 0.6521 1.1351 0.6937 0.024 Uiso 1 1 calc R . .
C40 C 0.6712(17) 0.4218(10) 0.2219(8) 0.023(3) Uani 1 1 d . . .
C41 C 0.4980(18) 1.1304(9) 0.5900(7) 0.022(3) Uani 1 1 d . . .
H41 H 0.5937 1.1183 0.5595 0.026 Uiso 1 1 calc R . .
H41A H 0.3832 1.0905 0.5559 0.026 Uiso 1 1 calc R . .
C42 C 0.5690(17) 0.9812(9) 0.6328(7) 0.020(3) Uani 1 1 d . . .
H42 H 0.4593 0.9388 0.5961 0.024 Uiso 1 1 calc R . .
H42A H 0.6699 0.9736 0.6050 0.024 Uiso 1 1 calc R . .
C43 C 0.4821(19) 1.2431(9) 0.6151(7) 0.023(3) Uani 1 1 d . . .
H43 H 0.5992 1.2834 0.6465 0.028 Uiso 1 1 calc R . .
H43A H 0.3915 1.2561 0.6482 0.028 Uiso 1 1 calc R . .
S3 S 0.850(9) 0.585(4) 0.896(3) 0.030(16) Uiso 0.12(2) 1 d PD A 2
S4 S 0.9506(11) -0.1641(5) 0.2055(6) 0.024(2) Uani 0.62(2) 1 d P C 1
S5 S 0.982(2) -0.1335(13) 0.3710(8) 0.019(4) Uiso 0.38(2) 1 d PD C 2
S6 S 0.7569(7) 0.7842(4) 0.9067(2) 0.0272(15) Uani 0.88(2) 1 d P A 1

loop_
_atom_site_aniso_label
_atom_site_aniso_U_11
_atom_site_aniso_U_22
_atom_site_aniso_U_33
_atom_site_aniso_U_23
_atom_site_aniso_U_13
_atom_site_aniso_U_12
C1 0.017(6) 0.019(6) 0.019(6) 0.002(5) 0.003(5) 0.001(5)
C3 0.037(9) 0.044(9) 0.017(7) 0.001(6) 0.004(6) 0.007(7)
C4 0.036(9) 0.051(10) 0.024(7) 0.017(7) 0.003(6) 0.006(7)
C5 0.037(13) 0.017(12) 0.020(10) -0.005(8) 0.007(7) 0.007(11)
C7 0.016(6) 0.015(6) 0.017(6) 0.004(5) 0.001(5) 0.001(5)
C8 0.039(18) 0.018(14) 0.023(19) -0.002(15) 0.007(16) 0.004(10)
C9 0.022(7) 0.024(7) 0.032(7) 0.015(6) 0.002(6) 0.002(5)
C10 0.036(8) 0.019(7) 0.027(7) 0.002(6) 0.001(6) -0.002(6)
C11 0.051(10) 0.022(7) 0.017(7) 0.005(6) 0.005(6) 0.011(7)
C12 0.03(5) 0.04(4) 0.01(3) 0.01(3) 0.00(3) 0.00(3)
C13 0.05(6) 0.03(4) 0.04(4) 0.02(3) 0.01(4) 0.01(4)
C14 0.065(13) 0.035(9) 0.050(11) 0.024(8) 0.003(9) 0.010(8)
C15 0.041(16) 0.023(12) 0.016(9) 0.005(7) 0.000(8) 0.004(10)
C16 0.037(15) 0.025(12) 0.033(11) 0.013(9) 0.002(9) 0.002(10)
C17 0.033(8) 0.022(7) 0.029(7) 0.009(6) 0.000(6) 0.005(6)
C18 0.033(8) 0.024(7) 0.040(8) 0.002(6) 0.006(7) 0.003(6)
C19 0.043(9) 0.035(8) 0.034(8) 0.014(7) 0.008(7) 0.009(7)
S1 0.0220(17) 0.0150(16) 0.0160(15) 0.0037(12) 0.0019(12) 0.0045(12)
S2 0.0218(17) 0.0146(15) 0.0147(15) 0.0035(12) 0.0024(12) 0.0034(12)
O1 0.035(6) 0.023(5) 0.036(6) 0.012(4) 0.001(4) 0.005(4)
N1 0.023(6) 0.017(5) 0.016(5) 0.002(4) 0.002(4) 0.005(4)
N2 0.025(6) 0.014(5) 0.017(5) 0.002(4) 0.002(4) 0.005(4)
C20 0.020(6) 0.015(6) 0.017(6) 0.005(5) 0.002(5) 0.001(5)
C21 0.015(6) 0.015(6) 0.017(6) 0.002(5) 0.002(5) 0.001(5)
C22 0.014(6) 0.015(6) 0.018(6) 0.003(5) 0.001(5) 0.000(5)
C23 0.015(6) 0.014(6) 0.016(6) 0.002(5) 0.002(5) 0.000(5)
C24 0.019(6) 0.015(6) 0.019(6) 0.003(5) 0.002(5) 0.002(5)
C25 0.024(7) 0.018(6) 0.015(6) 0.005(5) 0.001(5) 0.002(5)
C26 0.018(6) 0.013(6) 0.018(6) 0.003(5) 0.002(5) 0.000(5)
C27 0.017(6) 0.014(6) 0.018(6) 0.004(5) 0.001(5) 0.002(5)
C28 0.016(6) 0.014(6) 0.019(6) 0.001(5) 0.001(5) 0.000(5)
C29 0.022(7) 0.014(6) 0.016(6) 0.003(5) 0.001(5) 0.002(5)
C30 0.033(8) 0.019(6) 0.017(6) 0.004(5) 0.002(5) 0.006(5)
C31 0.017(6) 0.014(6) 0.019(6) 0.003(5) 0.003(5) 0.000(5)
C32 0.016(6) 0.014(6) 0.019(6) 0.004(5) 0.002(5) 0.001(5)
C33 0.019(7) 0.015(6) 0.022(6) 0.003(5) 0.004(5) 0.002(5)
C34 0.022(7) 0.014(6) 0.022(6) 0.006(5) 0.002(5) 0.004(5)
C35 0.027(7) 0.017(6) 0.016(6) 0.003(5) 0.002(5) 0.005(5)
C36 0.024(7) 0.016(6) 0.017(6) 0.004(5) 0.002(5) 0.004(5)
C37 0.019(6) 0.016(6) 0.016(6) 0.004(5) 0.001(5) 0.000(5)
C38 0.023(7) 0.014(6) 0.019(6) 0.002(5) 0.004(5) 0.002(5)
C39 0.021(7) 0.017(6) 0.021(6) 0.004(5) 0.002(5) 0.003(5)
C40 0.017(7) 0.020(7) 0.029(7) 0.007(6) 0.000(5) 0.001(5)
C41 0.025(7) 0.017(6) 0.021(6) 0.004(5) 0.000(5) 0.005(5)
C42 0.018(6) 0.016(6) 0.023(7) 0.003(5) 0.001(5) 0.002(5)
C43 0.028(7) 0.018(6) 0.022(7) 0.005(5) 0.002(5) 0.004(5)
S4 0.038(4) 0.011(3) 0.019(4) 0.003(3) 0.000(3) 0.006(2)
S6 0.035(3) 0.026(3) 0.015(2) -0.0005(15) 0.0044(15) 0.0072(18)

loop_
_atom_type_symbol
_atom_type_description
_atom_type_scat_dispersion_real
_atom_type_scat_dispersion_imag
_atom_type_scat_source
C C 0.0033 0.0016 'International Tables Vol C Tables 4.2.6.8 and 6.1.1.4'
H H 0.0000 0.0000 'International Tables Vol C Tables 4.2.6.8 and 6.1.1.4'
N N 0.0061 0.0033 'International Tables Vol C Tables 4.2.6.8 and 6.1.1.4'
S S 0.1246 0.1234 'International Tables Vol C Tables 4.2.6.8 and 6.1.1.4'
O O 0.0106 0.0060 'International Tables Vol C Tables 4.2.6.8 and 6.1.1.4'

loop_
_geom_angle_atom_site_label_1
_geom_angle_atom_site_label_2
_geom_angle_atom_site_label_3
_geom_angle
C5 C1 C2 100(3)
C5 C1 C28 127.8(14)
C2 C1 C28 132(3)
C5 C1 S3 9(2)
C2 C1 S3 109(3)
C28 C1 S3 118.5(19)
C5 C1 S6 108.8(12)
C2 C1 S6 9(5)
C28 C1 S6 123.4(9)
S3 C1 S6 118.0(18)
C1 C2 C3 113(4)
C1 C2 H2 123.5
C3 C2 H2 123.5
C4 C3 C2 102(3)
C4 C3 S6 113.2(11)
C2 C3 S6 12(4)
C4 C3 H3 123.4
C2 C3 H3 134.7
S6 C3 H3 123.4
C3 C4 C5 111.6(17)
C3 C4 S3 124(2)
C5 C4 S3 12(2)
C3 C4 H46 124.2
C5 C4 H46 124.2
S3 C4 H46 112.0
C1 C5 C4 114(2)
C1 C5 H5 123.2
C4 C5 H5 123.2
C7 C6 C10 114(5)
C7 C6 H6 123.2
C10 C6 H6 123.2
C6 C7 C8 101(3)
C6 C7 C23 130(3)
C8 C7 C23 128.8(17)
C6 C7 S5 111(3)
C8 C7 S5 9.0(17)
C23 C7 S5 119.8(10)
C6 C7 S4 8(3)
C8 C7 S4 107.9(16)
C23 C7 S4 123.3(9)
S5 C7 S4 116.9(9)
C7 C8 C9 115(3)
C7 C8 H8 122.7
C9 C8 H8 122.7
C10 C9 C8 107(2)
C10 C9 S5 121.0(12)
C8 C9 S5 13.8(18)
C10 C9 H9 126.4
C8 C9 H9 126.4
S5 C9 H9 112.6
C9 C10 C6 103(3)
C9 C10 S4 117.8(12)
C6 C10 S4 16(2)
C9 C10 H44 121.1
C6 C10 H44 136.0
S4 C10 H44 121.1
C30 C11 C15 113.0(12)
C30 C11 C12 113(2)
C15 C11 C12 36(3)
C30 C11 H54 109.0
C15 C11 H54 109.0
C12 C11 H54 133.6
C30 C11 H55 109.0
C15 C11 H55 109.0
C12 C11 H55 75.7
H54 C11 H55 107.8
C30 C11 H56 108.9
C15 C11 H56 75.9
C12 C11 H56 108.9
H54 C11 H56 36.9
H55 C11 H56 135.6
C30 C11 H57 108.9
C15 C11 H57 134.0
C12 C11 H57 108.9
H54 C11 H57 73.2
H55 C11 H57 37.0
H56 C11 H57 107.7
C13 C12 C11 109(6)
C13 C12 H58 109.9
C11 C12 H58 109.9
C13 C12 H59 109.9
C11 C12 H59 109.9
H58 C12 H59 108.3
C12 C13 C14 111(7)
C12 C13 H60 109.3
C14 C13 H60 109.3
C12 C13 H61 109.3
C14 C13 H61 109.3
H60 C13 H61 108.0
C16 C14 C13 37(3)
C16 C14 H69 109.5
C13 C14 H69 140.7
C16 C14 H70 109.5
C13 C14 H70 78.3
H69 C14 H70 109.5
C16 C14 H71 109.5
C13 C14 H71 103.2
H69 C14 H71 109.5
H70 C14 H71 109.5
C16 C15 C11 114.6(19)
C16 C15 H62 108.6
C11 C15 H62 108.6
C16 C15 H63 108.6
C11 C15 H63 108.6
H62 C15 H63 107.6
C15 C16 C14 111(2)
C15 C16 H64 109.3
C14 C16 H64 109.3
C15 C16 H65 109.3
C14 C16 H65 109.3
H64 C16 H65 108.0
C43 C17 H66 109.5
C43 C17 H67 109.5
H66 C17 H67 109.5
C43 C17 H68 109.5
H66 C17 H68 109.5
H67 C17 H68 109.5
C40 C18 H48 109.5
C40 C18 H49 109.5
H48 C18 H49 109.5
C40 C18 H50 109.5
H48 C18 H50 109.5
H49 C18 H50 109.5
C40 C19 H51 109.5
C40 C19 H52 109.5
H51 C19 H52 109.5
C40 C19 H53 109.5
H51 C19 H53 109.5
H52 C19 H53 109.5
C37 S1 C28 91.7(6)
C32 S2 C23 91.8(6)
N2 N1 C21 120.0(10)
N1 N2 C26 120.6(10)
C37 C20 C31 114.2(11)
C37 C20 H20 122.9
C31 C20 H20 122.9
N1 C21 C25 121.6(11)
N1 C21 C32 115.8(10)
C25 C21 C32 122.5(11)
C23 C22 C27 111.8(10)
C23 C22 C29 124.7(10)
C27 C22 C29 123.4(10)
C22 C23 C7 130.5(11)
C22 C23 S2 111.3(9)
C7 C23 S2 118.2(9)
C38 C24 C33 112.8(10)
C38 C24 H24 109.0
C33 C24 H24 109.0
C38 C24 H24A 109.0
C33 C24 H24A 109.0
H24 C24 H24A 107.8
C34 C25 C21 117.9(11)
C34 C25 H25 121.0
C21 C25 H25 121.0
N2 C26 C34 121.7(11)
N2 C26 C37 114.6(10)
C34 C26 C37 123.7(11)
C32 C27 C22 113.9(11)
C32 C27 H27 123.0
C22 C27 H27 123.0
C31 C28 C1 130.3(11)
C31 C28 S1 111.8(9)
C1 C28 S1 117.9(9)
C22 C29 C36 114.4(10)
C22 C29 H29 108.7
C36 C29 H29 108.7
C22 C29 H29A 108.7
C36 C29 H29A 108.7
H29 C29 H29A 107.6
C35 C30 C11 114.2(10)
C35 C30 H30 108.7
C11 C30 H30 108.7
C35 C30 H30A 108.7
C11 C30 H30A 108.7
H30 C30 H30A 107.6
C28 C31 C20 111.3(10)
C28 C31 C38 124.8(11)
C20 C31 C38 123.9(11)
C27 C32 C21 128.4(11)
C27 C32 S2 111.1(9)
C21 C32 S2 120.4(9)
C42 C33 C24 112.5(10)
C42 C33 H33 109.1
C24 C33 H33 109.1
C42 C33 H33A 109.1
C24 C33 H33A 109.1
H33 C33 H33A 107.8
C25 C34 C26 118.1(11)
C25 C34 H34 120.9
C26 C34 H34 120.9
C36 C35 C30 111.9(10)
C36 C35 H35 109.2
C30 C35 H35 109.2
C36 C35 H35A 109.2
C30 C35 H35A 109.2
H35 C35 H35A 107.9
C35 C36 C29 113.0(10)
C35 C36 H36 109.0
C29 C36 H36 109.0
C35 C36 H36A 109.0
C29 C36 H36A 109.0
H36 C36 H36A 107.8
C20 C37 C26 129.9(11)
C20 C37 S1 111.1(9)
C26 C37 S1 119.1(9)
C31 C38 C24 114.7(10)
C31 C38 H38 108.6
C24 C38 H38 108.6
C31 C38 H38A 108.6
C24 C38 H38A 108.6
H38 C38 H38A 107.6
C41 C39 C42 113.2(10)
C41 C39 H39 108.9
C42 C39 H39 108.9
C41 C39 H39A 108.9
C42 C39 H39A 108.9
H39 C39 H39A 107.7
O1 C40 C18 121.3(13)
O1 C40 C19 121.3(12)
C18 C40 C19 117.4(12)
C43 C41 C39 113.3(10)
C43 C41 H41 108.9
C39 C41 H41 108.9
C43 C41 H41A 108.9
C39 C41 H41A 108.9
H41 C41 H41A 107.7
C33 C42 C39 113.9(10)
C33 C42 H42 108.8
C39 C42 H42 108.8
C33 C42 H42A 108.8
C39 C42 H42A 108.8
H42 C42 H42A 107.7
C41 C43 C17 112.7(11)
C41 C43 H43 109.0
C17 C43 H43 109.0
C41 C43 H43A 109.0
C17 C43 H43A 109.0
H43 C43 H43A 107.8
C4 S3 C1 92(2)
C10 S4 C7 92.4(8)
C9 S5 C7 91.9(9)
C3 S6 C1 92.7(7)

loop_
_geom_bond_atom_site_label_1
_geom_bond_atom_site_label_2
_geom_bond_distance
C1 C5 1.40(3)
C1 C2 1.45(6)
C1 C28 1.460(17)
C1 S3 1.67(5)
C1 S6 1.722(13)
C2 C3 1.50(7)
C2 H2 0.9500
C3 C4 1.35(2)
C3 S6 1.683(15)
C3 H3 0.9500
C4 C5 1.40(3)
C4 S3 1.59(5)
C4 H46 0.9500
C5 H5 0.9500
C6 C7 1.35(7)
C6 C10 1.56(7)
C6 H6 0.9500
C7 C8 1.39(4)
C7 C23 1.458(16)
C7 S5 1.716(19)
C7 S4 1.734(15)
C8 C9 1.45(4)
C8 H8 0.9500
C9 C10 1.342(19)
C9 S5 1.62(2)
C9 H9 0.9500
C10 S4 1.637(15)
C10 H44 0.9500
C11 C30 1.529(17)
C11 C15 1.55(2)
C11 C12 1.58(6)
C11 H54 0.9900
C11 H55 0.9900
C11 H56 0.9900
C11 H57 0.9900
C12 C13 1.50(13)
C12 H58 0.9900
C12 H59 0.9900
C13 C14 1.57(7)
C13 H60 0.9900
C13 H61 0.9900
C14 C16 1.52(2)
C14 H69 0.9800
C14 H70 0.9800
C14 H71 0.9800
C15 C16 1.52(3)
C15 H62 0.9900
C15 H63 0.9900
C16 H64 0.9900
C16 H65 0.9900
C17 C43 1.525(17)
C17 H66 0.9800
C17 H67 0.9800
C17 H68 0.9800
C18 C40 1.497(19)
C18 H48 0.9800
C18 H49 0.9800
C18 H50 0.9800
C19 C40 1.498(19)
C19 H51 0.9800
C19 H52 0.9800
C19 H53 0.9800
S1 C37 1.727(12)
S1 C28 1.739(12)
S2 C32 1.730(12)
S2 C23 1.739(12)
O1 C40 1.216(15)
N1 N2 1.337(14)
N1 C21 1.344(16)
N2 C26 1.342(15)
C20 C37 1.370(17)
C20 C31 1.423(17)
C20 H20 0.9500
C21 C25 1.414(16)
C21 C32 1.456(16)
C22 C23 1.387(16)
C22 C27 1.419(16)
C22 C29 1.514(16)
C24 C38 1.524(16)
C24 C33 1.527(16)
C24 H24 0.9900
C24 H24A 0.9900
C25 C34 1.369(17)
C25 H25 0.9500
C26 C34 1.404(17)
C26 C37 1.463(17)
C27 C32 1.370(17)
C27 H27 0.9500
C28 C31 1.384(17)
C29 C36 1.528(16)
C29 H29 0.9900
C29 H29A 0.9900
C30 C35 1.527(17)
C30 H30 0.9900
C30 H30A 0.9900
C31 C38 1.513(16)
C33 C42 1.523(17)
C33 H33 0.9900
C33 H33A 0.9900
C34 H34 0.9500
C35 C36 1.525(16)
C35 H35 0.9900
C35 H35A 0.9900
C36 H36 0.9900
C36 H36A 0.9900
C38 H38 0.9900
C38 H38A 0.9900
C39 C41 1.527(16)
C39 C42 1.527(16)
C39 H39 0.9900
C39 H39A 0.9900
C41 C43 1.525(16)
C41 H41 0.9900
C41 H41A 0.9900
C42 H42 0.9900
C42 H42A 0.9900
C43 H43 0.9900
C43 H43A 0.9900

loop_
_geom_torsion_atom_site_label_1
_geom_torsion_atom_site_label_2
_geom_torsion_atom_site_label_3
_geom_torsion_atom_site_label_4
_geom_torsion
C5 C1 C2 C3 -3(30)
C28 C1 C2 C3 178(10)
S3 C1 C2 C3 -2(33)
S6 C1 C2 C3 168(100)
C1 C2 C3 C4 2(30)
C1 C2 C3 S6 -170(100)
C2 C3 C4 C5 -1(18)
S6 C3 C4 C5 1(2)
C2 C3 C4 S3 -1(18)
S6 C3 C4 S3 0(4)
C2 C1 C5 C4 2(18)
C28 C1 C5 C4 -178.6(15)
S3 C1 C5 C4 -175(24)
S6 C1 C5 C4 1(3)
C3 C4 C5 C1 -1(3)
S3 C4 C5 C1 176(19)
C10 C6 C7 C8 -6(5)
C10 C6 C7 C23 178(2)
C10 C6 C7 S5 -6(5)
C10 C6 C7 S4 136(26)
C6 C7 C8 C9 4(4)
C23 C7 C8 C9 -179.9(15)
S5 C7 C8 C9 -175(15)
S4 C7 C8 C9 -1(3)
C7 C8 C9 C10 0(3)
C7 C8 C9 S5 176(10)
C8 C9 C10 C6 -3(3)
S5 C9 C10 C6 -4(3)
C8 C9 C10 S4 2(2)
S5 C9 C10 S4 0.9(19)
C7 C6 C10 C9 6(5)
C7 C6 C10 S4 -157(14)
C30 C11 C12 C13 -71(6)
C15 C11 C12 C13 26(5)
C11 C12 C13 C14 176(4)
C12 C13 C14 C16 -37(5)
C30 C11 C15 C16 61(2)
C12 C11 C15 C16 -38(4)
C11 C15 C16 C14 177.4(16)
C13 C14 C16 C15 26(5)
C21 N1 N2 C26 0.5(17)
N2 N1 C21 C25 1.3(18)
N2 N1 C21 C32 -176.5(10)
C27 C22 C23 C7 177.9(12)
C29 C22 C23 C7 -1(2)
C27 C22 C23 S2 -1.1(13)
C29 C22 C23 S2 179.9(10)
C6 C7 C23 C22 1(4)
C8 C7 C23 C22 -174(2)
S5 C7 C23 C22 -175.2(12)
S4 C7 C23 C22 7.3(19)
C6 C7 C23 S2 180(4)
C8 C7 C23 S2 5(3)
S5 C7 C23 S2 3.8(15)
S4 C7 C23 S2 -173.8(7)
C32 S2 C23 C22 1.3(9)
C32 S2 C23 C7 -177.8(10)
N1 C21 C25 C34 -1.7(18)
C32 C21 C25 C34 176.0(11)
N1 N2 C26 C34 -1.9(18)
N1 N2 C26 C37 177.1(10)
C23 C22 C27 C32 0.2(15)
C29 C22 C27 C32 179.3(11)
C5 C1 C28 C31 174.2(19)
C2 C1 C28 C31 -7(24)
S3 C1 C28 C31 173(3)
S6 C1 C28 C31 -5(2)
C5 C1 C28 S1 -3(2)
C2 C1 C28 S1 175(24)
S3 C1 C28 S1 -4(3)
S6 C1 C28 S1 177.1(7)
C37 S1 C28 C31 -0.5(10)
C37 S1 C28 C1 177.6(10)
C23 C22 C29 C36 176.9(11)
C27 C22 C29 C36 -2.0(17)
C15 C11 C30 C35 163.7(15)
C12 C11 C30 C35 -157(4)
C1 C28 C31 C20 -177.1(12)
S1 C28 C31 C20 0.6(13)
C1 C28 C31 C38 3(2)
S1 C28 C31 C38 -178.9(10)
C37 C20 C31 C28 -0.5(16)
C37 C20 C31 C38 179.0(11)
C22 C27 C32 C21 -176.7(11)
C22 C27 C32 S2 0.7(14)
N1 C21 C32 C27 -174.2(12)
C25 C21 C32 C27 8(2)
N1 C21 C32 S2 8.6(15)
C25 C21 C32 S2 -169.2(10)
C23 S2 C32 C27 -1.1(10)
C23 S2 C32 C21 176.5(10)
C38 C24 C33 C42 178.9(10)
C21 C25 C34 C26 0.3(18)
N2 C26 C34 C25 1.5(18)
C37 C26 C34 C25 -177.4(12)
C11 C30 C35 C36 177.9(12)
C30 C35 C36 C29 -178.8(11)
C22 C29 C36 C35 179.0(11)
C31 C20 C37 C26 179.5(12)
C31 C20 C37 S1 0.1(14)
N2 C26 C37 C20 174.6(12)
C34 C26 C37 C20 -6(2)
N2 C26 C37 S1 -6.0(15)
C34 C26 C37 S1 172.9(10)
C28 S1 C37 C20 0.2(10)
C28 S1 C37 C26 -179.3(10)
C28 C31 C38 C24 177.4(11)
C20 C31 C38 C24 -2.1(17)
C33 C24 C38 C31 -173.1(10)
C42 C39 C41 C43 -176.4(11)
C24 C33 C42 C39 -178.1(10)
C41 C39 C42 C33 -179.0(10)
C39 C41 C43 C17 -176.6(11)
C3 C4 S3 C1 0(5)
C5 C4 S3 C1 -3(15)
C5 C1 S3 C4 4(19)
C2 C1 S3 C4 1(19)
C28 C1 S3 C4 -179.2(18)
S6 C1 S3 C4 0(4)
C9 C10 S4 C7 -2.3(13)
C6 C10 S4 C7 16(10)
C6 C7 S4 C10 -37(23)
C8 C7 S4 C10 1.9(18)
C23 C7 S4 C10 -179.4(11)
S5 C7 S4 C10 3.0(11)
C10 C9 S5 C7 1.1(16)
C8 C9 S5 C7 -3(8)
C6 C7 S5 C9 3(3)
C8 C7 S5 C9 4(12)
C23 C7 S5 C9 179.6(11)
S4 C7 S5 C9 -2.7(12)
C4 C3 S6 C1 -0.5(13)
C2 C3 S6 C1 8(86)
C5 C1 S6 C3 -0.2(16)
C2 C1 S6 C3 -10(100)
C28 C1 S6 C3 179.3(12)
S3 C1 S6 C3 1(3)
